data_4121453
loop_
_publ_author_name
'Shima, Kentaro'
'Mutoh, Katsuya'
'Kobayashi, Yoichi'
'Abe, Jiro'

_publ_section_title
;
 Enhancing the versatility and functionality of fast photochromic bridged
 imidazole dimers by flipping imidazole rings.
;
_journal_issue 10
_journal_name_full 'Journal of the American Chemical Society'
_journal_page_first 3796
_journal_page_last 3799
_journal_paper_doi 10.1021/ja501028v
_journal_volume 136
_journal_year 2014
_chemical_formula_sum 'C46 H34 N4'
_chemical_formula_weight 642.77
_chemical_name_systematic
;
 ?
;
_space_group_crystal_system triclinic
_space_group_IT_number 2
_space_group_name_Hall '-P 1'
_space_group_name_H-M_alt 'P -1'
_symmetry_space_group_name_Hall '-P 1'
_symmetry_space_group_name_H-M 'P -1'
_atom_sites_solution_hydrogens geom
_audit_creation_method SHELXL-2013
_cell_angle_alpha 97.7821(9)
_cell_angle_beta 96.6675(9)
_cell_angle_gamma 101.5835(8)
_cell_formula_units_Z 2
_cell_length_a 10.5501(7)
_cell_length_b 10.8464(8)
_cell_length_c 14.8158(10)
_cell_measurement_temperature 90(2)
_cell_volume 1627.5(2)
_computing_structure_refinement 'SHELXL-2013 (Sheldrick, 2013)'
_diffrn_ambient_temperature 90(2)
_diffrn_measured_fraction_theta_full 0.980
_diffrn_measured_fraction_theta_max 0.962
_diffrn_radiation_type MoK\a
_diffrn_radiation_wavelength 0.71073
_diffrn_reflns_av_R_equivalents 0.0105
_diffrn_reflns_av_unetI/netI 0.0198
_diffrn_reflns_Laue_measured_fraction_full 0.980
_diffrn_reflns_Laue_measured_fraction_max 0.962
_diffrn_reflns_limit_h_max 13
_diffrn_reflns_limit_h_min -11
_diffrn_reflns_limit_k_max 12
_diffrn_reflns_limit_k_min -13
_diffrn_reflns_limit_l_max 18
_diffrn_reflns_limit_l_min -13
_diffrn_reflns_number 9123
_diffrn_reflns_point_group_measured_fraction_full 0.980
_diffrn_reflns_point_group_measured_fraction_max 0.962
_diffrn_reflns_theta_full 25.242
_diffrn_reflns_theta_max 27.112
_diffrn_reflns_theta_min 1.403
_exptl_absorpt_coefficient_mu 0.077
_exptl_absorpt_correction_T_max 0.9700
_exptl_absorpt_correction_T_min 0.9620
_exptl_absorpt_correction_type multi-scan
_exptl_absorpt_process_details 'SHELXL-2013 (Sheldrick, 2013)'
_exptl_crystal_density_diffrn 1.312
_exptl_crystal_density_method 'not measured'
_exptl_crystal_F_000 676
_exptl_crystal_size_max 0.500
_exptl_crystal_size_mid 0.500
_exptl_crystal_size_min 0.400
_refine_diff_density_max 0.279
_refine_diff_density_min -0.225
_refine_diff_density_rms 0.041
_refine_ls_extinction_method none
_refine_ls_goodness_of_fit_ref 1.005
_refine_ls_hydrogen_treatment constr
_refine_ls_matrix_type full
_refine_ls_number_parameters 451
_refine_ls_number_reflns 6912
_refine_ls_number_restraints 0
_refine_ls_restrained_S_all 1.005
_refine_ls_R_factor_all 0.0448
_refine_ls_R_factor_gt 0.0389
_refine_ls_shift/su_max 0.000
_refine_ls_shift/su_mean 0.000
_refine_ls_structure_factor_coef Fsqd
_refine_ls_weighting_details 'w=1/[\s^2^(Fo^2^)+(0.0389P)^2^+0.8525P] where P=(Fo^2^+2Fc^2^)/3'
_refine_ls_weighting_scheme calc
_refine_ls_wR_factor_gt 0.0917
_refine_ls_wR_factor_ref 0.0965
_reflns_Friedel_coverage 0.000
_reflns_number_gt 6081
_reflns_number_total 6912
_reflns_threshold_expression 'I > 2\s(I)'
_cod_data_source_file ja501028v_si_003.cif
_cod_data_source_block p_1
_cod_database_code 4121453
_shelx_space_group_comment
;
The symmetry employed for this shelxl refinement is uniquely defined
by the following loop, which should always be used as a source of
symmetry information in preference to the above space-group names.
They are only intended as comments.
;
_shelx_estimated_absorpt_t_min 0.962
_shelx_estimated_absorpt_t_max 0.970
_shelxl_version_number 2013-3

loop_
_space_group_symop_operation_xyz
'x, y, z'
'-x, -y, -z'

loop_
_atom_site_label
_atom_site_type_symbol
_atom_site_fract_x
_atom_site_fract_y
_atom_site_fract_z
_atom_site_U_iso_or_equiv
_atom_site_adp_type
_atom_site_occupancy
_atom_site_site_symmetry_order
_atom_site_calc_flag
_atom_site_refinement_flags_posn
_atom_site_refinement_flags_adp
N1 N 0.57895(9) 0.22677(9) 0.20464(7) 0.0167(2) Uani 1 1 d . .
N4 N 0.88272(10) 0.33273(10) 0.13859(7) 0.0191(2) Uani 1 1 d . .
N2 N 0.51798(10) 0.04130(10) 0.25407(7) 0.0211(2) Uani 1 1 d . .
N3 N 0.66784(10) 0.29162(9) 0.06743(7) 0.0184(2) Uani 1 1 d . .
C5 C 0.44079(11) 0.36342(11) 0.29042(8) 0.0167(2) Uani 1 1 d . .
C6 C 0.50181(12) 0.59750(12) 0.13112(8) 0.0212(2) Uani 1 1 d . .
H6 H 0.4413 0.6174 0.0856 0.025 Uiso 1 1 calc R U
C7 C 0.48361(11) 0.24256(11) 0.26196(8) 0.0166(2) Uani 1 1 d . .
C8 C 0.34115(11) 0.39837(11) 0.23493(8) 0.0189(2) Uani 1 1 d . .
C9 C 0.52034(11) 0.47300(12) 0.12444(8) 0.0183(2) Uani 1 1 d . .
C10 C 0.78910(11) 0.30621(11) 0.05697(8) 0.0185(2) Uani 1 1 d . .
C11 C 0.66889(11) 0.32463(11) 0.16779(8) 0.0159(2) Uani 1 1 d . .
C12 C 0.69955(11) 0.55189(11) 0.25065(8) 0.0181(2) Uani 1 1 d . .
H12 H 0.7752 0.5398 0.2868 0.022 Uiso 1 1 calc R U
C13 C 0.63089(11) 0.45456(11) 0.18026(8) 0.0158(2) Uani 1 1 d . .
C14 C 0.80542(12) 0.31781(12) 0.37318(9) 0.0218(2) Uani 1 1 d . .
H14 H 0.7125 0.2967 0.3620 0.026 Uiso 1 1 calc R U
C15 C 0.56904(12) 0.69311(12) 0.20218(9) 0.0212(2) Uani 1 1 d . .
H15 H 0.5534 0.7767 0.2053 0.025 Uiso 1 1 calc R U
C16 C 0.87602(11) 0.34289(11) 0.30116(8) 0.0180(2) Uani 1 1 d . .
C17 C 0.81457(11) 0.33478(11) 0.20547(8) 0.0165(2) Uani 1 1 d . .
C18 C 0.37779(13) 0.59841(12) 0.33955(9) 0.0242(3) Uani 1 1 d . .
H18 H 0.3515 0.6754 0.3588 0.029 Uiso 1 1 calc R U
C19 C 0.59520(11) 0.10357(11) 0.20438(9) 0.0192(2) Uani 1 1 d . .
C20 C 0.51062(12) 0.44991(12) 0.36686(8) 0.0195(2) Uani 1 1 d . .
H20 H 0.5737 0.4241 0.4070 0.023 Uiso 1 1 calc R U
C21 C 0.30420(12) 0.51159(12) 0.26554(9) 0.0230(3) Uani 1 1 d . .
H21 H 0.2272 0.5295 0.2351 0.028 Uiso 1 1 calc R U
C22 C 0.44718(11) 0.12649(11) 0.28921(8) 0.0186(2) Uani 1 1 d . .
C23 C 0.37644(12) 0.00152(12) 0.40905(9) 0.0239(3) Uani 1 1 d . .
H23 H 0.4583 -0.0228 0.4132 0.029 Uiso 1 1 calc R U
C24 C 0.65958(12) 0.66668(11) 0.26914(8) 0.0199(2) Uani 1 1 d . .
C25 C 0.34907(12) 0.08373(11) 0.34789(8) 0.0195(2) Uani 1 1 d . .
C26 C 0.69354(12) 0.04851(11) 0.15833(9) 0.0221(3) Uani 1 1 d . .
C27 C 0.29828(12) 0.33164(13) 0.13720(9) 0.0238(3) Uani 1 1 d . .
H27A H 0.2178 0.3564 0.1117 0.029 Uiso 1 1 calc R U
H27B H 0.2773 0.2383 0.1363 0.029 Uiso 1 1 calc R U
C28 C 0.83522(12) 0.29125(12) -0.03304(8) 0.0215(2) Uani 1 1 d . .
C29 C 1.01279(12) 0.37165(13) 0.31914(9) 0.0257(3) Uani 1 1 d . .
H29 H 1.0620 0.3879 0.2706 0.031 Uiso 1 1 calc R U
C30 C 0.68827(13) 0.74423(12) 0.36478(9) 0.0247(3) Uani 1 1 d . .
H30A H 0.6716 0.8302 0.3612 0.030 Uiso 1 1 calc R U
H30B H 0.7820 0.7547 0.3888 0.030 Uiso 1 1 calc R U
C31 C 0.68493(13) 0.02305(12) 0.06311(10) 0.0271(3) Uani 1 1 d . .
H31 H 0.6139 0.0404 0.0250 0.032 Uiso 1 1 calc R U
C32 C 0.87082(13) 0.32368(12) 0.46131(9) 0.0259(3) Uani 1 1 d . .
H32 H 0.8224 0.3076 0.5103 0.031 Uiso 1 1 calc R U
C33 C 0.79406(17) 0.21345(14) -0.19624(10) 0.0345(3) Uani 1 1 d . .
H33 H 0.7363 0.1677 -0.2496 0.041 Uiso 1 1 calc R U
C34 C 0.74968(14) 0.22555(12) -0.11159(9) 0.0266(3) Uani 1 1 d . .
H34 H 0.6613 0.1892 -0.1071 0.032 Uiso 1 1 calc R U
C35 C 0.22795(12) 0.11738(12) 0.34242(9) 0.0236(3) Uani 1 1 d . .
H35 H 0.2079 0.1736 0.3017 0.028 Uiso 1 1 calc R U
C36 C 0.13638(13) 0.06895(13) 0.39630(10) 0.0285(3) Uani 1 1 d . .
H36 H 0.0538 0.0917 0.3917 0.034 Uiso 1 1 calc R U
C37 C 0.96539(13) 0.34295(12) -0.04016(9) 0.0256(3) Uani 1 1 d . .
H37 H 1.0246 0.3854 0.0134 0.031 Uiso 1 1 calc R U
C38 C 0.60208(15) 0.68031(13) 0.43465(9) 0.0297(3) Uani 1 1 d . .
H38A H 0.6585 0.6464 0.4788 0.036 Uiso 1 1 calc R U
H38B H 0.5665 0.7463 0.4701 0.036 Uiso 1 1 calc R U
C39 C 0.28566(13) -0.04474(13) 0.46363(9) 0.0281(3) Uani 1 1 d . .
H39 H 0.3063 -0.0988 0.5059 0.034 Uiso 1 1 calc R U
C40 C 1.07699(13) 0.37672(14) 0.40667(10) 0.0318(3) Uani 1 1 d . .
H40 H 1.1699 0.3966 0.4180 0.038 Uiso 1 1 calc R U
C41 C 0.49013(13) 0.57339(12) 0.38593(8) 0.0223(3) Uani 1 1 d . .
C42 C 0.40827(12) 0.36609(12) 0.07446(8) 0.0220(3) Uani 1 1 d . .
H42A H 0.4425 0.2894 0.0557 0.026 Uiso 1 1 calc R U
H42B H 0.3693 0.3922 0.0180 0.026 Uiso 1 1 calc R U
C43 C 1.00649(14) 0.35293(13) 0.47801(10) 0.0295(3) Uani 1 1 d . .
H43 H 1.0509 0.3566 0.5382 0.035 Uiso 1 1 calc R U
C44 C 0.16460(14) -0.01221(13) 0.45666(10) 0.0301(3) Uani 1 1 d . .
H44 H 0.1015 -0.0454 0.4930 0.036 Uiso 1 1 calc R U
C45 C 0.79586(13) 0.01851(13) 0.21388(11) 0.0290(3) Uani 1 1 d . .
H45 H 0.8010 0.0336 0.2790 0.035 Uiso 1 1 calc R U
C46 C 0.88252(16) -0.05557(14) 0.07924(13) 0.0418(4) Uani 1 1 d . .
H46 H 0.9478 -0.0900 0.0521 0.050 Uiso 1 1 calc R U
C47 C 1.00838(16) 0.33224(14) -0.12577(10) 0.0343(3) Uani 1 1 d . .
H47 H 1.0964 0.3691 -0.1309 0.041 Uiso 1 1 calc R U
C48 C 0.78048(16) -0.02788(13) 0.02369(12) 0.0363(3) Uani 1 1 d . .
H48 H 0.7757 -0.0437 -0.0414 0.044 Uiso 1 1 calc R U
C49 C 0.88983(15) -0.03339(15) 0.17365(13) 0.0390(4) Uani 1 1 d . .
H49 H 0.9594 -0.0537 0.2114 0.047 Uiso 1 1 calc R U
C50 C 0.92261(17) 0.26786(15) -0.20328(10) 0.0374(4) Uani 1 1 d . .
H50 H 0.9518 0.2608 -0.2617 0.045 Uiso 1 1 calc R U

loop_
_atom_site_aniso_label
_atom_site_aniso_U_11
_atom_site_aniso_U_22
_atom_site_aniso_U_33
_atom_site_aniso_U_23
_atom_site_aniso_U_13
_atom_site_aniso_U_12
N1 0.0127(4) 0.0156(5) 0.0223(5) 0.0028(4) 0.0038(4) 0.0041(4)
N4 0.0175(5) 0.0179(5) 0.0232(5) 0.0048(4) 0.0047(4) 0.0054(4)
N2 0.0178(5) 0.0173(5) 0.0295(6) 0.0046(4) 0.0055(4) 0.0051(4)
N3 0.0194(5) 0.0178(5) 0.0193(5) 0.0022(4) 0.0037(4) 0.0072(4)
C5 0.0157(5) 0.0168(5) 0.0193(6) 0.0050(4) 0.0064(4) 0.0043(4)
C6 0.0237(6) 0.0259(6) 0.0191(6) 0.0093(5) 0.0057(5) 0.0123(5)
C7 0.0127(5) 0.0189(6) 0.0180(5) 0.0023(4) 0.0018(4) 0.0037(4)
C8 0.0138(5) 0.0207(6) 0.0231(6) 0.0041(5) 0.0047(4) 0.0041(4)
C9 0.0190(5) 0.0236(6) 0.0149(5) 0.0045(4) 0.0045(4) 0.0086(5)
C10 0.0198(6) 0.0153(5) 0.0219(6) 0.0036(4) 0.0041(4) 0.0065(4)
C11 0.0137(5) 0.0164(5) 0.0183(5) 0.0037(4) 0.0029(4) 0.0043(4)
C12 0.0155(5) 0.0184(6) 0.0213(6) 0.0056(4) 0.0032(4) 0.0038(4)
C13 0.0155(5) 0.0168(5) 0.0176(5) 0.0057(4) 0.0057(4) 0.0054(4)
C14 0.0197(6) 0.0208(6) 0.0254(6) 0.0075(5) 0.0017(5) 0.0039(5)
C15 0.0250(6) 0.0178(6) 0.0254(6) 0.0086(5) 0.0088(5) 0.0091(5)
C16 0.0167(5) 0.0155(5) 0.0226(6) 0.0037(4) 0.0011(4) 0.0059(4)
C17 0.0141(5) 0.0130(5) 0.0233(6) 0.0044(4) 0.0033(4) 0.0040(4)
C18 0.0310(7) 0.0197(6) 0.0276(7) 0.0057(5) 0.0147(5) 0.0119(5)
C19 0.0151(5) 0.0161(6) 0.0267(6) 0.0030(5) 0.0029(4) 0.0045(4)
C20 0.0228(6) 0.0211(6) 0.0166(6) 0.0064(4) 0.0047(4) 0.0057(5)
C21 0.0182(6) 0.0251(6) 0.0301(7) 0.0087(5) 0.0086(5) 0.0099(5)
C22 0.0148(5) 0.0181(6) 0.0229(6) 0.0026(4) 0.0023(4) 0.0043(4)
C23 0.0223(6) 0.0225(6) 0.0255(6) 0.0045(5) 0.0020(5) 0.0024(5)
C24 0.0191(6) 0.0166(6) 0.0239(6) 0.0041(5) 0.0040(5) 0.0026(4)
C25 0.0194(6) 0.0165(6) 0.0214(6) 0.0007(4) 0.0045(4) 0.0016(4)
C26 0.0179(6) 0.0133(5) 0.0370(7) 0.0045(5) 0.0100(5) 0.0042(4)
C27 0.0161(6) 0.0288(7) 0.0250(6) 0.0023(5) -0.0011(5) 0.0055(5)
C28 0.0271(6) 0.0186(6) 0.0237(6) 0.0055(5) 0.0084(5) 0.0130(5)
C29 0.0175(6) 0.0299(7) 0.0288(7) 0.0000(5) 0.0021(5) 0.0072(5)
C30 0.0263(6) 0.0178(6) 0.0280(7) -0.0005(5) 0.0010(5) 0.0044(5)
C31 0.0263(6) 0.0168(6) 0.0375(7) -0.0003(5) 0.0089(5) 0.0039(5)
C32 0.0332(7) 0.0213(6) 0.0234(6) 0.0077(5) 0.0013(5) 0.0049(5)
C33 0.0594(10) 0.0284(7) 0.0230(7) 0.0033(5) 0.0062(6) 0.0275(7)
C34 0.0356(7) 0.0222(6) 0.0257(7) 0.0031(5) 0.0040(5) 0.0161(6)
C35 0.0224(6) 0.0207(6) 0.0293(7) 0.0050(5) 0.0079(5) 0.0055(5)
C36 0.0235(6) 0.0273(7) 0.0365(7) 0.0043(6) 0.0126(6) 0.0056(5)
C37 0.0293(7) 0.0234(6) 0.0300(7) 0.0078(5) 0.0126(5) 0.0129(5)
C38 0.0454(8) 0.0207(6) 0.0198(6) 0.0010(5) 0.0013(6) 0.0035(6)
C39 0.0314(7) 0.0260(7) 0.0258(7) 0.0082(5) 0.0051(5) 0.0007(5)
C40 0.0201(6) 0.0375(8) 0.0350(8) -0.0034(6) -0.0062(5) 0.0121(6)
C41 0.0324(7) 0.0201(6) 0.0156(6) 0.0035(5) 0.0082(5) 0.0055(5)
C42 0.0191(6) 0.0279(6) 0.0193(6) 0.0000(5) 0.0000(4) 0.0100(5)
C43 0.0347(7) 0.0251(7) 0.0271(7) 0.0017(5) -0.0089(5) 0.0124(6)
C44 0.0304(7) 0.0290(7) 0.0304(7) 0.0051(6) 0.0143(6) -0.0002(6)
C45 0.0255(6) 0.0215(6) 0.0449(8) 0.0099(6) 0.0096(6) 0.0109(5)
C46 0.0387(8) 0.0256(7) 0.0734(12) 0.0125(7) 0.0321(8) 0.0191(6)
C47 0.0451(8) 0.0323(8) 0.0394(8) 0.0160(6) 0.0259(7) 0.0230(7)
C48 0.0452(9) 0.0196(7) 0.0475(9) 0.0005(6) 0.0244(7) 0.0086(6)
C49 0.0293(7) 0.0313(8) 0.0664(11) 0.0162(7) 0.0164(7) 0.0187(6)
C50 0.0663(11) 0.0347(8) 0.0277(7) 0.0123(6) 0.0249(7) 0.0345(8)

loop_
_atom_type_symbol
_atom_type_description
_atom_type_scat_dispersion_real
_atom_type_scat_dispersion_imag
_atom_type_scat_source
C C 0.0033 0.0016 'International Tables Vol C Tables 4.2.6.8 and 6.1.1.4'
H H 0.0000 0.0000 'International Tables Vol C Tables 4.2.6.8 and 6.1.1.4'
N N 0.0061 0.0033 'International Tables Vol C Tables 4.2.6.8 and 6.1.1.4'

loop_
_geom_angle_atom_site_label_1
_geom_angle_atom_site_label_2
_geom_angle_atom_site_label_3
_geom_angle
C19 N1 C7 106.22(9)
C19 N1 C11 123.26(9)
C7 N1 C11 129.18(10)
C17 N4 C10 105.01(9)
C19 N2 C22 105.55(10)
C10 N3 C11 105.12(9)
C20 C5 C8 119.14(11)
C20 C5 C7 119.75(10)
C8 C5 C7 120.66(10)
C15 C6 C9 121.96(11)
C15 C6 H6 119.0
C9 C6 H6 119.0
C22 C7 N1 104.79(10)
C22 C7 C5 128.70(10)
N1 C7 C5 126.39(10)
C21 C8 C5 118.12(11)
C21 C8 C27 120.70(11)
C5 C8 C27 119.78(10)
C6 C9 C13 116.61(11)
C6 C9 C42 117.73(10)
C13 C9 C42 124.38(11)
N3 C10 N4 117.04(10)
N3 C10 C28 124.09(11)
N4 C10 C28 118.81(10)
N3 C11 N1 112.58(9)
N3 C11 C13 104.71(9)
N1 C11 C13 112.31(9)
N3 C11 C17 101.58(9)
N1 C11 C17 112.67(9)
C13 C11 C17 112.24(9)
C24 C12 C13 121.45(11)
C24 C12 H12 119.3
C13 C12 H12 119.3
C12 C13 C9 119.70(10)
C12 C13 C11 120.23(10)
C9 C13 C11 119.92(10)
C32 C14 C16 120.15(12)
C32 C14 H14 119.9
C16 C14 H14 119.9
C6 C15 C24 120.09(11)
C6 C15 H15 120.0
C24 C15 H15 120.0
C14 C16 C29 118.80(11)
C14 C16 C17 123.56(10)
C29 C16 C17 117.58(11)
N4 C17 C16 120.99(10)
N4 C17 C11 110.09(10)
C16 C17 C11 128.90(10)
C21 C18 C41 120.37(11)
C21 C18 H18 119.8
C41 C18 H18 119.8
N2 C19 N1 112.18(10)
N2 C19 C26 122.97(11)
N1 C19 C26 124.76(10)
C5 C20 C41 121.68(11)
C5 C20 H20 119.2
C41 C20 H20 119.2
C18 C21 C8 121.19(11)
C18 C21 H21 119.4
C8 C21 H21 119.4
C7 C22 N2 111.23(10)
C7 C22 C25 130.01(11)
N2 C22 C25 118.76(10)
C39 C23 C25 120.81(12)
C39 C23 H23 119.6
C25 C23 H23 119.6
C15 C24 C12 117.18(11)
C15 C24 C30 120.19(11)
C12 C24 C30 121.22(11)
C23 C25 C35 118.62(11)
C23 C25 C22 118.56(11)
C35 C25 C22 122.77(11)
C31 C26 C45 119.66(12)
C31 C26 C19 122.35(12)
C45 C26 C19 117.97(12)
C8 C27 C42 111.69(10)
C8 C27 H27A 109.3
C42 C27 H27A 109.3
C8 C27 H27B 109.3
C42 C27 H27B 109.3
H27A C27 H27B 107.9
C34 C28 C37 119.66(12)
C34 C28 C10 120.43(12)
C37 C28 C10 119.91(12)
C40 C29 C16 120.72(13)
C40 C29 H29 119.6
C16 C29 H29 119.6
C24 C30 C38 112.79(10)
C24 C30 H30A 109.0
C38 C30 H30A 109.0
C24 C30 H30B 109.0
C38 C30 H30B 109.0
H30A C30 H30B 107.8
C26 C31 C48 119.87(14)
C26 C31 H31 120.1
C48 C31 H31 120.1
C43 C32 C14 120.28(13)
C43 C32 H32 119.9
C14 C32 H32 119.9
C50 C33 C34 120.24(14)
C50 C33 H33 119.9
C34 C33 H33 119.9
C33 C34 C28 119.83(14)
C33 C34 H34 120.1
C28 C34 H34 120.1
C36 C35 C25 120.29(12)
C36 C35 H35 119.9
C25 C35 H35 119.9
C44 C36 C35 120.59(12)
C44 C36 H36 119.7
C35 C36 H36 119.7
C47 C37 C28 120.04(14)
C47 C37 H37 120.0
C28 C37 H37 120.0
C41 C38 C30 112.32(10)
C41 C38 H38A 109.1
C30 C38 H38A 109.1
C41 C38 H38B 109.1
C30 C38 H38B 109.1
H38A C38 H38B 107.9
C23 C39 C44 120.11(12)
C23 C39 H39 119.9
C44 C39 H39 119.9
C29 C40 C43 120.24(12)
C29 C40 H40 119.9
C43 C40 H40 119.9
C18 C41 C20 117.30(11)
C18 C41 C38 121.31(12)
C20 C41 C38 119.48(12)
C9 C42 C27 111.79(10)
C9 C42 H42A 109.3
C27 C42 H42A 109.3
C9 C42 H42B 109.3
C27 C42 H42B 109.3
H42A C42 H42B 107.9
C40 C43 C32 119.81(12)
C40 C43 H43 120.1
C32 C43 H43 120.1
C36 C44 C39 119.56(12)
C36 C44 H44 120.2
C39 C44 H44 120.2
C49 C45 C26 119.86(14)
C49 C45 H45 120.1
C26 C45 H45 120.1
C49 C46 C48 120.31(13)
C49 C46 H46 119.8
C48 C46 H46 119.8
C50 C47 C37 119.83(14)
C50 C47 H47 120.1
C37 C47 H47 120.1
C46 C48 C31 120.07(15)
C46 C48 H48 120.0
C31 C48 H48 120.0
C46 C49 C45 120.21(15)
C46 C49 H49 119.9
C45 C49 H49 119.9
C47 C50 C33 120.36(13)
C47 C50 H50 119.8
C33 C50 H50 119.8

loop_
_geom_bond_atom_site_label_1
_geom_bond_atom_site_label_2
_geom_bond_distance
N1 C19 1.3805(15)
N1 C7 1.4108(14)
N1 C11 1.4825(14)
N4 C17 1.2904(15)
N4 C10 1.4264(15)
N2 C19 1.3095(16)
N2 C22 1.3857(15)
N3 C10 1.2873(15)
N3 C11 1.4797(15)
C5 C20 1.3952(17)
C5 C8 1.4031(16)
C5 C7 1.4942(16)
C6 C15 1.3865(18)
C6 C9 1.3949(17)
C6 H6 0.9500
C7 C22 1.3693(16)
C8 C21 1.3958(17)
C8 C27 1.5025(17)
C9 C13 1.4138(16)
C9 C42 1.5181(17)
C10 C28 1.4715(16)
C11 C13 1.5345(15)
C11 C17 1.5499(15)
C12 C24 1.3959(16)
C12 C13 1.3950(16)
C12 H12 0.9500
C14 C32 1.3914(18)
C14 C16 1.3961(17)
C14 H14 0.9500
C15 C24 1.3949(17)
C15 H15 0.9500
C16 C29 1.3993(16)
C16 C17 1.4724(16)
C18 C21 1.3860(19)
C18 C41 1.3932(18)
C18 H18 0.9500
C19 C26 1.4836(16)
C20 C41 1.3958(17)
C20 H20 0.9500
C21 H21 0.9500
C22 C25 1.4722(16)
C23 C39 1.3855(18)
C23 C25 1.4004(17)
C23 H23 0.9500
C24 C30 1.5107(17)
C25 C35 1.3943(17)
C26 C31 1.3891(19)
C26 C45 1.3985(18)
C27 C42 1.5877(17)
C27 H27A 0.9900
C27 H27B 0.9900
C28 C34 1.3964(18)
C28 C37 1.3971(18)
C29 C40 1.3803(19)
C29 H29 0.9500
C30 C38 1.5935(19)
C30 H30A 0.9900
C30 H30B 0.9900
C31 C48 1.3912(19)
C31 H31 0.9500
C32 C43 1.3873(19)
C32 H32 0.9500
C33 C50 1.388(2)
C33 C34 1.3877(19)
C33 H33 0.9500
C34 H34 0.9500
C35 C36 1.3911(18)
C35 H35 0.9500
C36 C44 1.386(2)
C36 H36 0.9500
C37 C47 1.3939(18)
C37 H37 0.9500
C38 C41 1.5120(18)
C38 H38A 0.9900
C38 H38B 0.9900
C39 C44 1.388(2)
C39 H39 0.9500
C40 C43 1.384(2)
C40 H40 0.9500
C42 H42A 0.9900
C42 H42B 0.9900
C43 H43 0.9500
C44 H44 0.9500
C45 C49 1.3876(19)
C45 H45 0.9500
C46 C49 1.377(3)
C46 C48 1.385(2)
C46 H46 0.9500
C47 C50 1.383(2)
C47 H47 0.9500
C48 H48 0.9500
C49 H49 0.9500
C50 H50 0.9500
